data_4078292
loop_
_publ_author_name
'Barreiro, Elena M.'
'Broggini, Diego F. D.'
'Adrio, Luis A.'
'White, Andrew J. P.'
'Schwenk, Rino'
'Togni, Antonio'
'Hii, King Kuok (Mimi)'

_publ_section_title
;
 Gold(I) Complexes of Conformationally Constricted Chiral Ferrocenyl
 Phosphines
;
_journal_issue 9
_journal_name_full Organometallics
_journal_page_first 3745
_journal_paper_doi 10.1021/om300222k
_journal_volume 31
_journal_year 2012
_chemical_absolute_configuration syn
_chemical_formula_moiety 'C31 H40 B Fe2 P'
_chemical_formula_sum 'C31 H40 B Fe2 P'
_chemical_formula_weight 566.11
_chemical_melting_point ?
_chemical_name_systematic
; 
 ? 
;
_space_group_IT_number 19
_symmetry_cell_setting orthorhombic
_symmetry_Int_Tables_number 19
_symmetry_space_group_name_Hall 'P 2ac 2ab'
_symmetry_space_group_name_H-M 'P 21 21 21'
_atom_sites_solution_hydrogens geom
_atom_sites_solution_primary direct
_atom_sites_solution_secondary difmap
_audit_creation_method SHELXL-97
_cell_angle_alpha 90.00
_cell_angle_beta 90.00
_cell_angle_gamma 90.00
_cell_formula_units_Z 8
_cell_length_a 12.9833(2)
_cell_length_b 18.9236(3)
_cell_length_c 22.7786(2)
_cell_measurement_temperature 293(2)
_cell_volume 5596.49(13)
_computing_cell_refinement 'Bruker SMART'
_computing_data_collection 'Bruker SMART'
_computing_data_reduction 'Bruker SAINT'
_computing_molecular_graphics 'Bruker SHELXTL'
_computing_publication_material 'Bruker SHELXTL'
_computing_structure_refinement 'Bruker SHELXTL'
_computing_structure_solution 'Bruker SHELXTL'
_diffrn_ambient_temperature 293(2)
_diffrn_measured_fraction_theta_full 0.999
_diffrn_measured_fraction_theta_max 0.999
_diffrn_measurement_device_type 'CCD area detector'
_diffrn_measurement_method 'phi and omega scans'
_diffrn_radiation_monochromator graphite
_diffrn_radiation_source 'sealed tube'
_diffrn_radiation_type MoK\a
_diffrn_radiation_wavelength 0.71073
_diffrn_reflns_av_R_equivalents 0.0374
_diffrn_reflns_av_sigmaI/netI 0.0519
_diffrn_reflns_limit_h_max 17
_diffrn_reflns_limit_h_min -16
_diffrn_reflns_limit_k_max 24
_diffrn_reflns_limit_k_min -24
_diffrn_reflns_limit_l_max 29
_diffrn_reflns_limit_l_min -16
_diffrn_reflns_number 38346
_diffrn_reflns_theta_full 27.88
_diffrn_reflns_theta_max 27.88
_diffrn_reflns_theta_min 1.40
_exptl_absorpt_coefficient_mu 1.112
_exptl_absorpt_correction_T_max 0.9163
_exptl_absorpt_correction_T_min 0.4934
_exptl_absorpt_correction_type empirical
_exptl_absorpt_process_details SADABS-2004/1
_exptl_crystal_colour red
_exptl_crystal_density_diffrn 1.344
_exptl_crystal_density_meas ?
_exptl_crystal_density_method 'not measured'
_exptl_crystal_description plate
_exptl_crystal_F_000 2384
_exptl_crystal_size_max 0.74
_exptl_crystal_size_mid 0.28
_exptl_crystal_size_min 0.08
_refine_diff_density_max 0.258
_refine_diff_density_min -0.254
_refine_diff_density_rms 0.053
_refine_ls_abs_structure_details 'Flack H D (1983), Acta Cryst. A39, 876-881'
_refine_ls_abs_structure_Flack 0.038(10)
_refine_ls_extinction_method none
_refine_ls_goodness_of_fit_ref 1.087
_refine_ls_hydrogen_treatment constr
_refine_ls_matrix_type full
_refine_ls_number_parameters 637
_refine_ls_number_reflns 13297
_refine_ls_number_restraints 0
_refine_ls_restrained_S_all 1.087
_refine_ls_R_factor_all 0.0632
_refine_ls_R_factor_gt 0.0401
_refine_ls_shift/su_max 0.001
_refine_ls_shift/su_mean 0.000
_refine_ls_structure_factor_coef Fsqd
_refine_ls_weighting_details 'calc w=1/[\s^2^(Fo^2^)+(0.0231P)^2^+0.7850P] where P=(Fo^2^+2Fc^2^)/3'
_refine_ls_weighting_scheme calc
_refine_ls_wR_factor_gt 0.0698
_refine_ls_wR_factor_ref 0.0779
_reflns_number_gt 10548
_reflns_number_total 13297
_reflns_threshold_expression >2sigma(I)
_cod_data_source_file om300222k_si_001.cif
_cod_data_source_block L2.BH3
_cod_depositor_comments
;
The following automatic conversions were performed:

'_chemical_melting_point' value 'not measured' was changed to '?' -
the value is undefined or not given.

'_symmetry_cell_setting' value
'Orthorhombic' changed to 'orthorhombic' according to
/home/saulius/struct/CIF-dictionaries/cif_core.dic dictionary named
'cif_core.dic' version 2.4.1 from 2010-06-29.

Automatic conversion script
Id: cif_fix_values 1715 2011-07-08 13:25:40Z adriana 

The following automatic conversions were performed:

'_exptl_crystal_density_meas' value 'not measured' was changed to '?'
- the value is perceived as not measured.

Automatic conversion script
Id: cif_fix_values 3008 2015-01-20 13:52:24Z robertas 
;
_cod_original_sg_symbol_H-M 'P2(1)2(1)2(1) '
_cod_database_code 4078292

loop_
_symmetry_equiv_pos_as_xyz
'x, y, z'
'-x+1/2, -y, z+1/2'
'-x, y+1/2, -z+1/2'
'x+1/2, -y+1/2, -z'

loop_
_atom_site_label
_atom_site_type_symbol
_atom_site_fract_x
_atom_site_fract_y
_atom_site_fract_z
_atom_site_U_iso_or_equiv
_atom_site_adp_type
_atom_site_occupancy
_atom_site_symmetry_multiplicity
_atom_site_calc_flag
_atom_site_refinement_flags
Fe1 Fe 0.09572(4) 0.64065(2) -0.108306(19) 0.04752(12) Uani 1 1 d .
Fe2 Fe 0.05829(3) 0.74540(2) 0.133962(18) 0.03800(10) Uani 1 1 d .
P1 P 0.23245(6) 0.53567(4) 0.06593(3) 0.03950(17) Uani 1 1 d .
C1 C 0.0901(2) 0.66024(14) -0.02004(12) 0.0385(7) Uani 1 1 d .
C2 C 0.1591(2) 0.60306(16) -0.03221(12) 0.0401(7) Uani 1 1 d .
C3 C 0.2374(2) 0.62833(19) -0.07007(14) 0.0520(8) Uani 1 1 d .
H3 H 0.2947 0.6005 -0.0859 0.062 Uiso 1 1 calc R
C4 C 0.2177(3) 0.6999(2) -0.08176(16) 0.0668(11) Uani 1 1 d .
H4 H 0.2593 0.7307 -0.1069 0.080 Uiso 1 1 calc R
C5 C 0.1276(3) 0.71999(17) -0.05136(15) 0.0587(10) Uani 1 1 d .
H5 H 0.0963 0.7671 -0.0517 0.070 Uiso 1 1 calc R
C6 C 0.1544(2) 0.53211(15) -0.00283(12) 0.0392(7) Uani 1 1 d .
H6 H 0.0826 0.5232 0.0082 0.047 Uiso 1 1 calc R
C7 C 0.1895(3) 0.47119(19) -0.04302(16) 0.0679(10) Uani 1 1 d .
H7A H 0.1425 0.4667 -0.0753 0.102 Uiso 1 1 calc R
H7B H 0.1907 0.4279 -0.0211 0.102 Uiso 1 1 calc R
H7C H 0.2573 0.4811 -0.0577 0.102 Uiso 1 1 calc R
C8 C 0.2221(2) 0.62890(15) 0.09114(13) 0.0392(7) Uani 1 1 d .
H8 H 0.2297 0.6581 0.0559 0.047 Uiso 1 1 calc R
C9 C 0.3109(3) 0.6495(2) 0.13152(17) 0.0686(10) Uani 1 1 d .
H9A H 0.3049 0.6985 0.1419 0.103 Uiso 1 1 calc R
H9B H 0.3752 0.6419 0.1116 0.103 Uiso 1 1 calc R
H9C H 0.3087 0.6211 0.1664 0.103 Uiso 1 1 calc R
C10 C 0.1177(2) 0.64655(14) 0.11610(12) 0.0363(6) Uani 1 1 d .
C11 C 0.0959(3) 0.65407(15) 0.17750(13) 0.0457(8) Uani 1 1 d .
H11 H 0.1463 0.6501 0.2093 0.055 Uiso 1 1 calc R
C12 C -0.0098(3) 0.66939(16) 0.18457(15) 0.0528(9) Uani 1 1 d .
H12 H -0.0455 0.6771 0.2219 0.063 Uiso 1 1 calc R
C13 C -0.0548(2) 0.67200(14) 0.12806(14) 0.0467(8) Uani 1 1 d .
H13 H -0.1274 0.6819 0.1198 0.056 Uiso 1 1 calc R
C14 C 0.0223(2) 0.65806(13) 0.08504(12) 0.0356(6) Uani 1 1 d .
C15 C -0.0007(2) 0.65537(15) 0.02005(13) 0.0416(7) Uani 1 1 d .
H15A H -0.0366 0.6115 0.0118 0.050 Uiso 1 1 calc R
H15B H -0.0474 0.6938 0.0107 0.050 Uiso 1 1 calc R
C16 C 0.1606(3) 0.48078(16) 0.11870(14) 0.0528(8) Uani 1 1 d .
H16 H 0.0952 0.5050 0.1260 0.063 Uiso 1 1 calc R
C17 C 0.2149(3) 0.4751(2) 0.17749(16) 0.0757(12) Uani 1 1 d .
H17A H 0.2236 0.5219 0.1941 0.091 Uiso 1 1 calc R
H17B H 0.2827 0.4547 0.1719 0.091 Uiso 1 1 calc R
C18 C 0.1521(4) 0.4283(3) 0.22072(19) 0.0982(16) Uani 1 1 d .
H18A H 0.1902 0.4232 0.2571 0.118 Uiso 1 1 calc R
H18B H 0.0873 0.4515 0.2297 0.118 Uiso 1 1 calc R
C19 C 0.1304(4) 0.3556(2) 0.1951(2) 0.1018(16) Uani 1 1 d .
H19A H 0.1948 0.3312 0.1875 0.122 Uiso 1 1 calc R
H19B H 0.0909 0.3277 0.2228 0.122 Uiso 1 1 calc R
C20 C 0.0711(4) 0.3635(2) 0.1389(2) 0.0983(15) Uani 1 1 d .
H20A H 0.0058 0.3865 0.1468 0.118 Uiso 1 1 calc R
H20B H 0.0571 0.3172 0.1224 0.118 Uiso 1 1 calc R
C21 C 0.1336(4) 0.40791(19) 0.09458(17) 0.0765(12) Uani 1 1 d .
H21A H 0.1966 0.3830 0.0848 0.092 Uiso 1 1 calc R
H21B H 0.0939 0.4134 0.0588 0.092 Uiso 1 1 calc R
C22 C 0.0059(3) 0.5631(2) -0.14374(16) 0.0677(10) Uani 1 1 d .
H22 H -0.0080 0.5167 -0.1264 0.081 Uiso 1 1 calc R
C23 C -0.0523(3) 0.6251(2) -0.13505(17) 0.0733(11) Uani 1 1 d .
H23 H -0.1139 0.6294 -0.1105 0.088 Uiso 1 1 calc R
C24 C -0.0066(4) 0.6795(2) -0.16769(18) 0.0787(13) Uani 1 1 d .
H24 H -0.0309 0.7285 -0.1697 0.094 Uiso 1 1 calc R
C25 C 0.0795(4) 0.6524(3) -0.19686(16) 0.0798(13) Uani 1 1 d .
H25 H 0.1257 0.6787 -0.2229 0.096 Uiso 1 1 calc R
C26 C 0.0878(3) 0.5798(2) -0.18193(16) 0.0710(11) Uani 1 1 d .
H26 H 0.1409 0.5471 -0.1958 0.085 Uiso 1 1 calc R
C27 C 0.1663(3) 0.82300(16) 0.14640(16) 0.0564(9) Uani 1 1 d .
H27 H 0.2365 0.8160 0.1611 0.068 Uiso 1 1 calc R
C28 C 0.0787(3) 0.83690(17) 0.18082(16) 0.0585(9) Uani 1 1 d .
H28 H 0.0775 0.8410 0.2237 0.070 Uiso 1 1 calc R
C29 C -0.0057(3) 0.84345(15) 0.14394(18) 0.0608(10) Uani 1 1 d .
H29 H -0.0766 0.8534 0.1562 0.073 Uiso 1 1 calc R
C30 C 0.0283(3) 0.83326(16) 0.08559(17) 0.0616(10) Uani 1 1 d .
H30 H -0.0147 0.8355 0.0502 0.074 Uiso 1 1 calc R
C31 C 0.1356(3) 0.82090(17) 0.08723(16) 0.0615(10) Uani 1 1 d .
H31 H 0.1804 0.8127 0.0533 0.074 Uiso 1 1 calc R
B1 B 0.3734(3) 0.5092(3) 0.0536(2) 0.0698(13) Uani 1 1 d .
H1A H 0.4100 0.5118 0.0902 0.105 Uiso 1 1 calc R
H1B H 0.4043 0.5409 0.0258 0.105 Uiso 1 1 calc R
H1C H 0.3763 0.4618 0.0387 0.105 Uiso 1 1 calc R
Fe3 Fe 0.64284(3) 0.236263(19) 0.140912(17) 0.03727(10) Uani 1 1 d .
Fe4 Fe 0.69203(3) 0.53750(2) 0.202030(18) 0.03694(10) Uani 1 1 d .
P2 P 0.73604(6) 0.42857(4) 0.01379(3) 0.03542(17) Uani 1 1 d .
C32 C 0.6754(2) 0.43742(13) 0.16873(12) 0.0335(6) Uani 1 1 d .
C33 C 0.7236(2) 0.48301(13) 0.12665(12) 0.0328(6) Uani 1 1 d .
C34 C 0.8159(2) 0.50921(15) 0.15196(13) 0.0408(7) Uani 1 1 d .
H34 H 0.8646 0.5417 0.1332 0.049 Uiso 1 1 calc R
C35 C 0.8249(2) 0.48068(16) 0.20962(14) 0.0474(8) Uani 1 1 d .
H35 H 0.8809 0.4899 0.2374 0.057 Uiso 1 1 calc R
C36 C 0.7388(3) 0.43692(15) 0.21956(13) 0.0445(7) Uani 1 1 d .
H36 H 0.7246 0.4108 0.2558 0.053 Uiso 1 1 calc R
C37 C 0.6837(2) 0.49616(14) 0.06546(12) 0.0354(6) Uani 1 1 d .
H37 H 0.6087 0.4906 0.0664 0.043 Uiso 1 1 calc R
C38 C 0.7069(3) 0.57116(15) 0.04398(14) 0.0566(9) Uani 1 1 d .
H38A H 0.6760 0.6048 0.0702 0.085 Uiso 1 1 calc R
H38B H 0.6791 0.5774 0.0053 0.085 Uiso 1 1 calc R
H38C H 0.7800 0.5784 0.0430 0.085 Uiso 1 1 calc R
C39 C 0.7569(2) 0.34870(14) 0.05989(12) 0.0375(6) Uani 1 1 d .
H39 H 0.7877 0.3657 0.0965 0.045 Uiso 1 1 calc R
C40 C 0.8367(3) 0.29830(17) 0.03260(15) 0.0566(9) Uani 1 1 d .
H40A H 0.8487 0.2594 0.0588 0.085 Uiso 1 1 calc R
H40B H 0.9000 0.3233 0.0261 0.085 Uiso 1 1 calc R
H40C H 0.8111 0.2807 -0.0041 0.085 Uiso 1 1 calc R
C41 C 0.6579(2) 0.31220(13) 0.07739(12) 0.0354(6) Uani 1 1 d .
C42 C 0.6227(3) 0.24662(16) 0.05255(12) 0.0470(8) Uani 1 1 d .
H42 H 0.6585 0.2192 0.0223 0.056 Uiso 1 1 calc R
C43 C 0.5295(3) 0.22748(17) 0.07975(14) 0.0544(9) Uani 1 1 d .
H43 H 0.4891 0.1849 0.0714 0.065 Uiso 1 1 calc R
C44 C 0.5043(2) 0.28013(17) 0.12086(15) 0.0512(8) Uani 1 1 d .
H44 H 0.4434 0.2800 0.1463 0.061 Uiso 1 1 calc R
C45 C 0.5827(2) 0.33286(14) 0.12060(12) 0.0367(7) Uani 1 1 d .
C46 C 0.5760(2) 0.39819(14) 0.15854(13) 0.0396(7) Uani 1 1 d .
H46A H 0.5272 0.4305 0.1406 0.047 Uiso 1 1 calc R
H46B H 0.5481 0.3846 0.1964 0.047 Uiso 1 1 calc R
C47 C 0.6290(2) 0.40980(15) -0.03718(12) 0.0417(7) Uani 1 1 d .
H47 H 0.5721 0.3902 -0.0141 0.050 Uiso 1 1 calc R
C48 C 0.6586(3) 0.35466(17) -0.08356(13) 0.0545(9) Uani 1 1 d .
H48A H 0.7180 0.3714 -0.1054 0.065 Uiso 1 1 calc R
H48B H 0.6777 0.3109 -0.0642 0.065 Uiso 1 1 calc R
C49 C 0.5703(3) 0.34041(18) -0.12604(14) 0.0670(11) Uani 1 1 d .
H49A H 0.5932 0.3076 -0.1560 0.080 Uiso 1 1 calc R
H49B H 0.5139 0.3185 -0.1049 0.080 Uiso 1 1 calc R
C50 C 0.5322(3) 0.40762(18) -0.15519(14) 0.0603(9) Uani 1 1 d .
H50A H 0.5864 0.4274 -0.1795 0.072 Uiso 1 1 calc R
H50B H 0.4739 0.3968 -0.1803 0.072 Uiso 1 1 calc R
C51 C 0.5008(3) 0.46047(19) -0.10961(15) 0.0633(9) Uani 1 1 d .
H51A H 0.4426 0.4421 -0.0876 0.076 Uiso 1 1 calc R
H51B H 0.4790 0.5037 -0.1288 0.076 Uiso 1 1 calc R
C52 C 0.5898(3) 0.47694(16) -0.06701(14) 0.0525(8) Uani 1 1 d .
H52A H 0.6458 0.4990 -0.0884 0.063 Uiso 1 1 calc R
H52B H 0.5662 0.5100 -0.0374 0.063 Uiso 1 1 calc R
C53 C 0.7796(3) 0.22786(19) 0.18373(15) 0.0619(10) Uani 1 1 d .
H53 H 0.8416 0.2560 0.1762 0.074 Uiso 1 1 calc R
C54 C 0.7540(3) 0.16231(19) 0.15713(15) 0.0616(10) Uani 1 1 d .
H54 H 0.7949 0.1373 0.1276 0.074 Uiso 1 1 calc R
C55 C 0.6605(3) 0.14015(17) 0.18042(14) 0.0597(10) Uani 1 1 d .
H55 H 0.6239 0.0968 0.1696 0.072 Uiso 1 1 calc R
C56 C 0.6257(3) 0.19084(17) 0.22139(14) 0.0594(10) Uani 1 1 d .
H56 H 0.5621 0.1885 0.2445 0.071 Uiso 1 1 calc R
C57 C 0.7001(3) 0.24468(17) 0.22337(13) 0.0568(9) Uani 1 1 d .
H57 H 0.6971 0.2870 0.2481 0.068 Uiso 1 1 calc R
C58 C 0.5759(3) 0.60621(19) 0.18523(16) 0.0579(9) Uani 1 1 d .
H58 H 0.5360 0.6093 0.1488 0.070 Uiso 1 1 calc R
C59 C 0.6658(3) 0.64391(17) 0.19840(17) 0.0573(9) Uani 1 1 d .
H59 H 0.7007 0.6776 0.1725 0.069 Uiso 1 1 calc R
C60 C 0.6964(3) 0.62523(18) 0.25491(16) 0.0616(10) Uani 1 1 d .
H60 H 0.7574 0.6432 0.2754 0.074 Uiso 1 1 calc R
C61 C 0.6265(3) 0.57629(19) 0.27735(16) 0.0664(11) Uani 1 1 d .
H61 H 0.6291 0.5543 0.3163 0.080 Uiso 1 1 calc R
C62 C 0.5520(3) 0.56433(18) 0.23435(19) 0.0676(11) Uani 1 1 d .
H62 H 0.4925 0.5328 0.2380 0.081 Uiso 1 1 calc R
B2 B 0.8622(3) 0.4589(2) -0.02310(19) 0.0626(11) Uani 1 1 d .
H2A H 0.8860 0.4228 -0.0494 0.094 Uiso 1 1 calc R
H2B H 0.9134 0.4674 0.0064 0.094 Uiso 1 1 calc R
H2C H 0.8499 0.5016 -0.0447 0.094 Uiso 1 1 calc R

loop_
_atom_site_aniso_label
_atom_site_aniso_U_11
_atom_site_aniso_U_22
_atom_site_aniso_U_33
_atom_site_aniso_U_23
_atom_site_aniso_U_13
_atom_site_aniso_U_12
Fe1 0.0522(3) 0.0515(3) 0.0389(2) 0.0078(2) -0.0079(2) -0.0104(2)
Fe2 0.0423(2) 0.0303(2) 0.0415(2) -0.00172(18) -0.00477(18) -0.00003(18)
P1 0.0364(4) 0.0387(4) 0.0434(4) -0.0001(3) -0.0053(3) 0.0077(4)
C1 0.0406(17) 0.0347(15) 0.0402(16) 0.0002(12) -0.0137(13) -0.0056(13)
C2 0.0398(17) 0.0459(17) 0.0346(16) -0.0002(13) -0.0053(13) -0.0046(14)
C3 0.0380(17) 0.069(2) 0.0487(19) 0.0080(16) 0.0013(15) -0.0116(17)
C4 0.066(3) 0.072(3) 0.062(2) 0.0181(19) -0.010(2) -0.033(2)
C5 0.075(3) 0.0404(18) 0.061(2) 0.0075(15) -0.026(2) -0.0118(17)
C6 0.0401(16) 0.0402(16) 0.0374(16) -0.0019(12) -0.0039(12) 0.0044(14)
C7 0.089(3) 0.058(2) 0.056(2) -0.0138(18) -0.007(2) 0.018(2)
C8 0.0317(15) 0.0407(16) 0.0451(17) -0.0028(13) -0.0089(13) 0.0030(13)
C9 0.0491(19) 0.069(2) 0.088(3) -0.021(2) -0.029(2) 0.0068(18)
C10 0.0391(16) 0.0288(14) 0.0410(16) -0.0016(12) -0.0069(13) 0.0005(12)
C11 0.061(2) 0.0373(17) 0.0392(17) 0.0030(13) -0.0016(15) 0.0048(15)
C12 0.067(2) 0.0420(18) 0.050(2) 0.0019(14) 0.0155(17) -0.0009(17)
C13 0.0376(17) 0.0343(15) 0.068(2) -0.0021(14) 0.0112(16) -0.0039(13)
C14 0.0339(15) 0.0264(14) 0.0466(17) -0.0021(12) -0.0036(13) -0.0023(12)
C15 0.0356(17) 0.0363(16) 0.0528(18) -0.0060(13) -0.0133(14) 0.0037(13)
C16 0.069(2) 0.0424(18) 0.0474(19) 0.0033(14) -0.0036(16) 0.0074(16)
C17 0.086(3) 0.083(3) 0.058(2) 0.017(2) -0.011(2) -0.001(2)
C18 0.107(4) 0.118(4) 0.070(3) 0.031(3) 0.007(3) -0.005(3)
C19 0.131(4) 0.073(3) 0.102(4) 0.039(3) 0.010(3) -0.001(3)
C20 0.126(4) 0.069(3) 0.100(3) 0.023(3) -0.010(3) -0.016(3)
C21 0.104(3) 0.050(2) 0.075(3) 0.0097(19) -0.014(2) -0.003(2)
C22 0.073(3) 0.076(3) 0.054(2) -0.002(2) -0.019(2) -0.022(2)
C23 0.052(2) 0.117(4) 0.051(2) -0.001(2) -0.0221(19) -0.003(2)
C24 0.100(4) 0.080(3) 0.055(3) 0.009(2) -0.038(2) 0.006(3)
C25 0.095(3) 0.104(4) 0.040(2) 0.013(2) -0.011(2) -0.029(3)
C26 0.081(3) 0.083(3) 0.049(2) -0.011(2) -0.001(2) -0.013(2)
C27 0.058(2) 0.0398(18) 0.072(3) 0.0020(17) -0.0166(19) -0.0129(15)
C28 0.073(3) 0.0437(19) 0.059(2) -0.0138(16) -0.012(2) -0.0041(18)
C29 0.064(2) 0.0341(17) 0.085(3) -0.0107(18) -0.014(2) 0.0090(16)
C30 0.087(3) 0.0339(18) 0.064(2) 0.0087(16) -0.029(2) -0.0034(18)
C31 0.085(3) 0.0383(18) 0.061(2) 0.0067(15) 0.007(2) -0.0175(19)
B1 0.047(2) 0.078(3) 0.085(3) -0.005(2) -0.007(2) 0.027(2)
Fe3 0.0493(2) 0.0290(2) 0.0335(2) 0.00343(16) -0.00233(19) -0.00756(18)
Fe4 0.0413(2) 0.0309(2) 0.0386(2) -0.00269(18) -0.00100(18) 0.00355(19)
P2 0.0408(4) 0.0297(4) 0.0357(4) 0.0040(3) 0.0076(3) -0.0014(3)
C32 0.0364(16) 0.0265(13) 0.0374(15) -0.0003(11) 0.0007(12) 0.0045(12)
C33 0.0300(14) 0.0273(13) 0.0409(16) -0.0012(11) 0.0014(12) 0.0027(11)
C34 0.0341(16) 0.0348(15) 0.0536(19) -0.0061(13) -0.0002(14) 0.0002(12)
C35 0.0441(19) 0.0421(18) 0.056(2) -0.0108(14) -0.0145(15) 0.0051(14)
C36 0.062(2) 0.0343(16) 0.0373(17) 0.0015(12) -0.0059(15) 0.0104(15)
C37 0.0401(16) 0.0302(14) 0.0361(16) 0.0040(12) 0.0014(13) 0.0002(12)
C38 0.088(3) 0.0339(16) 0.0476(19) 0.0063(14) 0.0009(18) -0.0029(17)
C39 0.0437(17) 0.0320(14) 0.0369(15) 0.0034(12) 0.0060(13) 0.0024(13)
C40 0.064(2) 0.0459(19) 0.060(2) 0.0077(16) 0.0176(17) 0.0147(17)
C41 0.0458(18) 0.0273(14) 0.0332(15) 0.0050(11) -0.0023(13) -0.0018(12)
C42 0.071(2) 0.0387(16) 0.0309(15) 0.0017(13) -0.0099(14) -0.0083(16)
C43 0.064(2) 0.0457(18) 0.054(2) 0.0025(15) -0.0176(17) -0.0237(17)
C44 0.0406(18) 0.0514(19) 0.061(2) 0.0083(16) -0.0062(15) -0.0132(15)
C45 0.0342(15) 0.0326(14) 0.0433(17) 0.0050(12) -0.0029(13) -0.0048(12)
C46 0.0374(17) 0.0376(15) 0.0437(17) 0.0055(12) 0.0064(13) 0.0002(13)
C47 0.0509(19) 0.0414(16) 0.0329(15) 0.0026(12) 0.0052(13) -0.0062(14)
C48 0.078(2) 0.0420(17) 0.0436(18) -0.0005(15) -0.0005(17) 0.0092(18)
C49 0.106(3) 0.052(2) 0.043(2) -0.0047(15) -0.004(2) -0.010(2)
C50 0.077(3) 0.061(2) 0.042(2) 0.0003(16) -0.0072(17) -0.0045(19)
C51 0.070(2) 0.061(2) 0.058(2) 0.0001(19) -0.0121(19) 0.007(2)
C52 0.063(2) 0.0437(18) 0.051(2) -0.0035(15) -0.0055(17) 0.0040(16)
C53 0.058(2) 0.067(2) 0.060(2) 0.0226(18) -0.0237(18) -0.0062(19)
C54 0.078(3) 0.057(2) 0.051(2) 0.0087(16) 0.0000(19) 0.020(2)
C55 0.099(3) 0.0303(16) 0.049(2) 0.0080(14) -0.002(2) -0.0065(19)
C56 0.093(3) 0.0441(19) 0.0409(19) 0.0104(14) 0.0075(18) -0.0050(19)
C57 0.091(3) 0.0414(18) 0.0382(17) 0.0044(14) -0.0174(17) -0.003(2)
C58 0.048(2) 0.064(2) 0.062(2) -0.0073(18) -0.0051(17) 0.0258(18)
C59 0.066(2) 0.0335(17) 0.073(2) 0.0048(17) 0.0190(19) 0.0096(16)
C60 0.073(3) 0.049(2) 0.063(2) -0.0234(17) -0.003(2) 0.0030(19)
C61 0.095(3) 0.053(2) 0.051(2) -0.0063(17) 0.017(2) 0.014(2)
C62 0.053(2) 0.047(2) 0.103(3) -0.017(2) 0.036(2) 0.0005(18)
B2 0.058(3) 0.052(2) 0.078(3) 0.012(2) 0.028(2) -0.007(2)

loop_
_atom_type_symbol
_atom_type_description
_atom_type_scat_dispersion_real
_atom_type_scat_dispersion_imag
_atom_type_scat_source
C C 0.0033 0.0016 'International Tables Vol C Tables 4.2.6.8 and 6.1.1.4'
H H 0.0000 0.0000 'International Tables Vol C Tables 4.2.6.8 and 6.1.1.4'
B B 0.0013 0.0007 'International Tables Vol C Tables 4.2.6.8 and 6.1.1.4'
P P 0.1023 0.0942 'International Tables Vol C Tables 4.2.6.8 and 6.1.1.4'
Fe Fe 0.3463 0.8444 'International Tables Vol C Tables 4.2.6.8 and 6.1.1.4'

loop_
_geom_angle_atom_site_label_1
_geom_angle_atom_site_label_2
_geom_angle_atom_site_label_3
_geom_angle
C5 Fe1 C4 40.70(15)
C5 Fe1 C24 106.92(16)
C4 Fe1 C24 120.50(17)
C5 Fe1 C26 162.93(15)
C4 Fe1 C26 126.60(17)
C24 Fe1 C26 67.88(18)
C5 Fe1 C23 119.41(17)
C4 Fe1 C23 154.66(18)
C24 Fe1 C23 40.30(16)
C26 Fe1 C23 67.92(17)
C5 Fe1 C25 124.98(16)
C4 Fe1 C25 108.34(16)
C24 Fe1 C25 40.14(17)
C26 Fe1 C25 40.71(16)
C23 Fe1 C25 67.83(17)
C5 Fe1 C22 154.49(17)
C4 Fe1 C22 163.64(18)
C24 Fe1 C22 67.92(17)
C26 Fe1 C22 40.45(15)
C23 Fe1 C22 40.45(15)
C25 Fe1 C22 68.18(16)
C5 Fe1 C1 40.89(12)
C4 Fe1 C1 68.60(14)
C24 Fe1 C1 124.41(16)
C26 Fe1 C1 155.50(14)
C23 Fe1 C1 106.66(14)
C25 Fe1 C1 161.51(17)
C22 Fe1 C1 119.91(14)
C5 Fe1 C2 68.49(12)
C4 Fe1 C2 68.06(13)
C24 Fe1 C2 162.15(17)
C26 Fe1 C2 121.44(15)
C23 Fe1 C2 125.61(15)
C25 Fe1 C2 156.46(17)
C22 Fe1 C2 108.33(14)
C1 Fe1 C2 40.95(11)
C5 Fe1 C3 68.23(14)
C4 Fe1 C3 40.23(14)
C24 Fe1 C3 155.58(17)
C26 Fe1 C3 109.35(16)
C23 Fe1 C3 163.26(16)
C25 Fe1 C3 121.69(17)
C22 Fe1 C3 126.80(16)
C1 Fe1 C3 68.57(12)
C2 Fe1 C3 40.47(12)
C13 Fe2 C30 112.70(14)
C13 Fe2 C12 40.67(13)
C30 Fe2 C12 142.96(16)
C13 Fe2 C31 143.15(14)
C30 Fe2 C31 40.55(15)
C12 Fe2 C31 175.84(16)
C13 Fe2 C29 109.58(13)
C30 Fe2 C29 40.56(14)
C12 Fe2 C29 113.57(15)
C31 Fe2 C29 67.86(15)
C13 Fe2 C14 40.95(11)
C30 Fe2 C14 108.75(12)
C12 Fe2 C14 68.91(12)
C31 Fe2 C14 113.13(13)
C29 Fe2 C14 134.42(13)
C13 Fe2 C27 174.95(14)
C30 Fe2 C27 67.67(14)
C12 Fe2 C27 136.21(15)
C31 Fe2 C27 40.17(13)
C29 Fe2 C27 67.20(14)
C14 Fe2 C27 144.07(14)
C13 Fe2 C28 135.01(14)
C30 Fe2 C28 67.44(14)
C12 Fe2 C28 110.88(14)
C31 Fe2 C28 67.51(15)
C29 Fe2 C28 39.56(13)
C14 Fe2 C28 173.78(13)
C27 Fe2 C28 40.09(14)
C13 Fe2 C11 68.08(13)
C30 Fe2 C11 175.51(15)
C12 Fe2 C11 40.32(13)
C31 Fe2 C11 136.37(16)
C29 Fe2 C11 143.80(14)
C14 Fe2 C11 68.74(11)
C27 Fe2 C11 111.97(14)
C28 Fe2 C11 115.39(13)
C13 Fe2 C10 68.66(11)
C30 Fe2 C10 134.93(14)
C12 Fe2 C10 68.60(12)
C31 Fe2 C10 110.33(14)
C29 Fe2 C10 174.73(13)
C14 Fe2 C10 41.10(10)
C27 Fe2 C10 114.90(13)
C28 Fe2 C10 145.02(13)
C11 Fe2 C10 40.79(11)
C16 P1 C8 107.27(14)
C16 P1 C6 104.60(14)
C8 P1 C6 104.72(13)
C16 P1 B1 115.57(19)
C8 P1 B1 111.18(17)
C6 P1 B1 112.71(18)
C5 C1 C2 106.9(3)
C5 C1 C15 128.7(3)
C2 C1 C15 124.4(2)
C5 C1 Fe1 68.83(18)
C2 C1 Fe1 69.54(16)
C15 C1 Fe1 128.1(2)
C3 C2 C1 108.2(3)
C3 C2 C6 127.1(3)
C1 C2 C6 124.3(3)
C3 C2 Fe1 69.85(17)
C1 C2 Fe1 69.51(16)
C6 C2 Fe1 132.2(2)
C4 C3 C2 108.1(3)
C4 C3 Fe1 69.2(2)
C2 C3 Fe1 69.68(17)
C3 C4 C5 108.6(3)
C3 C4 Fe1 70.53(19)
C5 C4 Fe1 69.5(2)
C4 C5 C1 108.3(3)
C4 C5 Fe1 69.8(2)
C1 C5 Fe1 70.27(17)
C2 C6 C7 113.1(2)
C2 C6 P1 108.6(2)
C7 C6 P1 111.4(2)
C10 C8 C9 113.3(2)
C10 C8 P1 113.03(19)
C9 C8 P1 112.0(2)
C11 C10 C14 107.1(3)
C11 C10 C8 124.6(3)
C14 C10 C8 128.4(2)
C11 C10 Fe2 69.14(16)
C14 C10 Fe2 68.84(15)
C8 C10 Fe2 127.67(19)
C12 C11 C10 108.9(3)
C12 C11 Fe2 69.57(18)
C10 C11 Fe2 70.07(16)
C11 C12 C13 107.7(3)
C11 C12 Fe2 70.11(18)
C13 C12 Fe2 68.95(17)
C12 C13 C14 109.3(3)
C12 C13 Fe2 70.38(18)
C14 C13 Fe2 70.36(16)
C13 C14 C10 107.1(2)
C13 C14 C15 122.8(3)
C10 C14 C15 130.1(3)
C13 C14 Fe2 68.70(16)
C10 C14 Fe2 70.05(15)
C15 C14 Fe2 127.27(19)
C1 C15 C14 116.1(2)
C17 C16 C21 111.1(3)
C17 C16 P1 112.4(3)
C21 C16 P1 113.0(2)
C16 C17 C18 110.8(3)
C19 C18 C17 111.6(4)
C20 C19 C18 109.3(4)
C19 C20 C21 110.0(4)
C16 C21 C20 112.1(3)
C26 C22 C23 107.6(4)
C26 C22 Fe1 69.6(2)
C23 C22 Fe1 69.6(2)
C24 C23 C22 108.1(4)
C24 C23 Fe1 69.7(2)
C22 C23 Fe1 69.9(2)
C25 C24 C23 108.7(4)
C25 C24 Fe1 70.2(2)
C23 C24 Fe1 70.0(2)
C24 C25 C26 107.6(4)
C24 C25 Fe1 69.7(2)
C26 C25 Fe1 69.5(2)
C22 C26 C25 108.0(4)
C22 C26 Fe1 70.0(2)
C25 C26 Fe1 69.8(2)
C28 C27 C31 108.1(3)
C28 C27 Fe2 70.01(19)
C31 C27 Fe2 69.71(19)
C29 C28 C27 108.5(3)
C29 C28 Fe2 70.00(18)
C27 C28 Fe2 69.91(18)
C28 C29 C30 108.1(3)
C28 C29 Fe2 70.44(18)
C30 C29 Fe2 69.22(18)
C31 C30 C29 107.8(3)
C31 C30 Fe2 70.19(19)
C29 C30 Fe2 70.22(19)
C27 C31 C30 107.5(3)
C27 C31 Fe2 70.12(19)
C30 C31 Fe2 69.3(2)
C57 Fe3 C53 40.58(14)
C57 Fe3 C43 155.13(15)
C53 Fe3 C43 162.72(16)
C57 Fe3 C44 120.06(15)
C53 Fe3 C44 155.90(15)
C43 Fe3 C44 40.46(13)
C57 Fe3 C56 40.47(13)
C53 Fe3 C56 68.32(15)
C43 Fe3 C56 120.20(15)
C44 Fe3 C56 106.11(15)
C57 Fe3 C42 162.63(14)
C53 Fe3 C42 126.41(14)
C43 Fe3 C42 40.41(13)
C44 Fe3 C42 68.00(14)
C56 Fe3 C42 156.18(13)
C57 Fe3 C45 106.27(12)
C53 Fe3 C45 120.89(13)
C43 Fe3 C45 68.95(12)
C44 Fe3 C45 40.96(11)
C56 Fe3 C45 122.69(13)
C42 Fe3 C45 68.96(12)
C57 Fe3 C55 67.69(13)
C53 Fe3 C55 67.71(15)
C43 Fe3 C55 108.08(14)
C44 Fe3 C55 124.19(15)
C56 Fe3 C55 40.53(13)
C42 Fe3 C55 122.34(13)
C45 Fe3 C55 160.14(14)
C57 Fe3 C54 68.10(14)
C53 Fe3 C54 40.77(14)
C43 Fe3 C54 125.38(15)
C44 Fe3 C54 160.89(14)
C56 Fe3 C54 68.02(15)
C42 Fe3 C54 109.57(14)
C45 Fe3 C54 157.58(14)
C55 Fe3 C54 39.77(14)
C57 Fe3 C41 124.36(12)
C53 Fe3 C41 108.09(13)
C43 Fe3 C41 69.05(12)
C44 Fe3 C41 68.86(12)
C56 Fe3 C41 160.40(12)
C42 Fe3 C41 41.21(11)
C45 Fe3 C41 41.25(11)
C55 Fe3 C41 157.71(13)
C54 Fe3 C41 122.72(13)
C62 Fe4 C58 40.58(14)
C62 Fe4 C36 115.48(15)
C58 Fe4 C36 149.06(15)
C62 Fe4 C35 149.32(16)
C58 Fe4 C35 169.39(15)
C36 Fe4 C35 40.45(12)
C62 Fe4 C34 167.13(16)
C58 Fe4 C34 130.40(14)
C36 Fe4 C34 68.29(12)
C35 Fe4 C34 40.85(12)
C62 Fe4 C59 67.55(14)
C58 Fe4 C59 40.23(13)
C36 Fe4 C59 167.96(14)
C35 Fe4 C59 131.59(14)
C34 Fe4 C59 111.52(13)
C62 Fe4 C33 127.70(15)
C58 Fe4 C33 108.30(13)
C36 Fe4 C33 68.51(11)
C35 Fe4 C33 68.64(11)
C34 Fe4 C33 40.64(10)
C59 Fe4 C33 119.76(13)
C62 Fe4 C61 40.00(15)
C58 Fe4 C61 67.65(15)
C36 Fe4 C61 107.10(14)
C35 Fe4 C61 117.95(15)
C34 Fe4 C61 152.55(15)
C59 Fe4 C61 67.17(14)
C33 Fe4 C61 165.08(15)
C62 Fe4 C32 105.74(13)
C58 Fe4 C32 116.35(13)
C36 Fe4 C32 40.66(11)
C35 Fe4 C32 68.51(11)
C34 Fe4 C32 68.57(11)
C59 Fe4 C32 151.27(13)
C33 Fe4 C32 40.97(10)
C61 Fe4 C32 126.59(14)
C62 Fe4 C60 66.95(15)
C58 Fe4 C60 67.19(15)
C36 Fe4 C60 129.25(13)
C35 Fe4 C60 110.71(14)
C34 Fe4 C60 121.21(14)
C59 Fe4 C60 39.76(14)
C33 Fe4 C60 153.59(14)
C61 Fe4 C60 39.71(14)
C32 Fe4 C60 165.21(13)
C47 P2 C39 107.97(13)
C47 P2 C37 104.75(13)
C39 P2 C37 104.71(12)
C47 P2 B2 115.00(17)
C39 P2 B2 111.36(16)
C37 P2 B2 112.34(16)
C36 C32 C33 107.2(2)
C36 C32 C46 128.2(3)
C33 C32 C46 124.6(2)
C36 C32 Fe4 69.13(15)
C33 C32 Fe4 69.24(14)
C46 C32 Fe4 127.00(18)
C34 C33 C32 107.9(2)
C34 C33 C37 127.4(3)
C32 C33 C37 124.6(2)
C34 C33 Fe4 69.64(15)
C32 C33 Fe4 69.79(15)
C37 C33 Fe4 128.64(18)
C33 C34 C35 108.1(3)
C33 C34 Fe4 69.73(15)
C35 C34 Fe4 69.44(17)
C36 C35 C34 107.8(3)
C36 C35 Fe4 69.68(17)
C34 C35 Fe4 69.71(17)
C35 C36 C32 108.9(3)
C35 C36 Fe4 69.87(17)
C32 C36 Fe4 70.21(15)
C33 C37 C38 112.4(2)
C33 C37 P2 110.17(18)
C38 C37 P2 111.2(2)
C41 C39 C40 113.3(2)
C41 C39 P2 113.33(19)
C40 C39 P2 111.94(19)
C42 C41 C45 106.7(2)
C42 C41 C39 124.1(3)
C45 C41 C39 129.2(2)
C42 C41 Fe3 69.05(15)
C45 C41 Fe3 69.10(15)
C39 C41 Fe3 125.98(19)
C43 C42 C41 108.8(3)
C43 C42 Fe3 69.56(17)
C41 C42 Fe3 69.74(15)
C44 C43 C42 108.1(3)
C44 C43 Fe3 69.77(18)
C42 C43 Fe3 70.03(17)
C43 C44 C45 109.1(3)
C43 C44 Fe3 69.77(19)
C45 C44 Fe3 69.82(17)
C44 C45 C41 107.3(3)
C44 C45 C46 122.0(3)
C41 C45 C46 130.7(2)
C44 C45 Fe3 69.22(16)
C41 C45 Fe3 69.65(15)
C46 C45 Fe3 128.7(2)
C32 C46 C45 116.2(2)
C52 C47 C48 110.1(2)
C52 C47 P2 111.8(2)
C48 C47 P2 112.1(2)
C49 C48 C47 111.6(3)
C50 C49 C48 112.0(3)
C51 C50 C49 110.2(3)
C50 C51 C52 111.5(3)
C47 C52 C51 111.2(3)
C57 C53 C54 107.5(3)
C57 C53 Fe3 69.52(19)
C54 C53 Fe3 70.1(2)
C55 C54 C53 107.8(3)
C55 C54 Fe3 70.0(2)
C53 C54 Fe3 69.14(19)
C54 C55 C56 109.1(3)
C54 C55 Fe3 70.19(19)
C56 C55 Fe3 69.54(18)
C57 C56 C55 107.0(3)
C57 C56 Fe3 69.37(17)
C55 C56 Fe3 69.93(18)
C56 C57 C53 108.6(3)
C56 C57 Fe3 70.17(18)
C53 C57 Fe3 69.90(18)
C59 C58 C62 107.5(3)
C59 C58 Fe4 70.51(18)
C62 C58 Fe4 69.6(2)
C60 C59 C58 107.8(3)
C60 C59 Fe4 70.43(19)
C58 C59 Fe4 69.26(18)
C59 C60 C61 108.8(3)
C59 C60 Fe4 69.81(19)
C61 C60 Fe4 70.11(19)
C60 C61 C62 107.5(3)
C60 C61 Fe4 70.18(19)
C62 C61 Fe4 69.03(19)
C61 C62 C58 108.3(3)
C61 C62 Fe4 71.0(2)
C58 C62 Fe4 69.78(19)

loop_
_geom_bond_atom_site_label_1
_geom_bond_atom_site_label_2
_geom_bond_distance
Fe1 C5 2.027(3)
Fe1 C4 2.032(3)
Fe1 C24 2.034(4)
Fe1 C26 2.037(4)
Fe1 C23 2.037(3)
Fe1 C25 2.040(4)
Fe1 C22 2.041(3)
Fe1 C1 2.046(3)
Fe1 C2 2.046(3)
Fe1 C3 2.049(3)
Fe2 C13 2.025(3)
Fe2 C30 2.032(3)
Fe2 C12 2.044(3)
Fe2 C31 2.045(3)
Fe2 C29 2.046(3)
Fe2 C14 2.048(3)
Fe2 C27 2.050(3)
Fe2 C28 2.051(3)
Fe2 C11 2.051(3)
Fe2 C10 2.064(3)
P1 C16 1.842(3)
P1 C8 1.860(3)
P1 C6 1.867(3)
P1 B1 1.917(4)
C1 C5 1.423(4)
C1 C2 1.431(4)
C1 C15 1.495(4)
C2 C3 1.416(4)
C2 C6 1.502(4)
C3 C4 1.403(5)
C4 C5 1.411(5)
C6 C7 1.541(4)
C8 C10 1.508(4)
C8 C9 1.526(4)
C10 C11 1.434(4)
C10 C14 1.443(4)
C11 C12 1.411(5)
C12 C13 1.414(4)
C13 C14 1.425(4)
C14 C15 1.511(4)
C16 C17 1.517(5)
C16 C21 1.525(5)
C17 C18 1.555(5)
C18 C19 1.522(6)
C19 C20 1.500(6)
C20 C21 1.545(5)
C22 C26 1.410(5)
C22 C23 1.410(5)
C23 C24 1.402(5)
C24 C25 1.398(6)
C25 C26 1.418(6)
C27 C28 1.406(5)
C27 C31 1.406(5)
C28 C29 1.386(5)
C29 C30 1.413(5)
C30 C31 1.413(5)
Fe3 C57 2.027(3)
Fe3 C53 2.032(3)
Fe3 C43 2.033(3)
Fe3 C44 2.033(3)
Fe3 C56 2.037(3)
Fe3 C42 2.039(3)
Fe3 C45 2.041(3)
Fe3 C55 2.042(3)
Fe3 C54 2.044(3)
Fe3 C41 2.049(3)
Fe4 C62 2.026(3)
Fe4 C58 2.028(3)
Fe4 C36 2.037(3)
Fe4 C35 2.040(3)
Fe4 C34 2.043(3)
Fe4 C59 2.044(3)
Fe4 C33 2.044(3)
Fe4 C61 2.051(3)
Fe4 C32 2.052(3)
Fe4 C60 2.052(3)
P2 C47 1.845(3)
P2 C39 1.860(3)
P2 C37 1.866(3)
P2 B2 1.928(4)
C32 C36 1.421(4)
C32 C33 1.433(4)
C32 C46 1.507(4)
C33 C34 1.419(4)
C33 C37 1.508(4)
C34 C35 1.425(4)
C35 C36 1.409(4)
C37 C38 1.531(4)
C39 C41 1.513(4)
C39 C40 1.539(4)
C41 C42 1.439(4)
C41 C45 1.441(4)
C42 C43 1.406(5)
C43 C44 1.406(4)
C44 C45 1.425(4)
C45 C46 1.511(4)
C47 C52 1.528(4)
C47 C48 1.534(4)
C48 C49 1.524(5)
C49 C50 1.518(5)
C50 C51 1.498(5)
C51 C52 1.541(5)
C53 C57 1.407(5)
C53 C54 1.420(5)
C54 C55 1.390(5)
C55 C56 1.413(5)
C56 C57 1.405(5)
C58 C59 1.400(5)
C58 C62 1.406(5)
C59 C60 1.393(5)
C60 C61 1.393(5)
C61 C62 1.395(5)

loop_
_geom_torsion_atom_site_label_1
_geom_torsion_atom_site_label_2
_geom_torsion_atom_site_label_3
_geom_torsion_atom_site_label_4
_geom_torsion
C4 Fe1 C1 C5 37.7(2)
C24 Fe1 C1 C5 -75.4(3)
C26 Fe1 C1 C5 170.9(4)
C23 Fe1 C1 C5 -115.9(2)
C25 Fe1 C1 C5 -46.2(5)
C22 Fe1 C1 C5 -157.8(2)
C2 Fe1 C1 C5 118.4(3)
C3 Fe1 C1 C5 81.1(2)
C5 Fe1 C1 C2 -118.4(3)
C4 Fe1 C1 C2 -80.7(2)
C24 Fe1 C1 C2 166.2(2)
C26 Fe1 C1 C2 52.4(4)
C23 Fe1 C1 C2 125.6(2)
C25 Fe1 C1 C2 -164.7(4)
C22 Fe1 C1 C2 83.7(2)
C3 Fe1 C1 C2 -37.38(17)
C5 Fe1 C1 C15 123.2(3)
C4 Fe1 C1 C15 160.9(3)
C24 Fe1 C1 C15 47.8(3)
C26 Fe1 C1 C15 -65.9(5)
C23 Fe1 C1 C15 7.3(3)
C25 Fe1 C1 C15 77.0(5)
C22 Fe1 C1 C15 -34.6(3)
C2 Fe1 C1 C15 -118.3(3)
C3 Fe1 C1 C15 -155.7(3)
C5 C1 C2 C3 0.4(3)
C15 C1 C2 C3 -177.8(3)
Fe1 C1 C2 C3 59.4(2)
C5 C1 C2 C6 173.2(3)
C15 C1 C2 C6 -5.0(4)
Fe1 C1 C2 C6 -127.8(3)
C5 C1 C2 Fe1 -59.0(2)
C15 C1 C2 Fe1 122.9(3)
C5 Fe1 C2 C3 -81.2(2)
C4 Fe1 C2 C3 -37.3(2)
C24 Fe1 C2 C3 -159.5(5)
C26 Fe1 C2 C3 83.2(2)
C23 Fe1 C2 C3 167.2(2)
C25 Fe1 C2 C3 48.4(4)
C22 Fe1 C2 C3 125.7(2)
C1 Fe1 C2 C3 -119.5(3)
C5 Fe1 C2 C1 38.22(18)
C4 Fe1 C2 C1 82.2(2)
C24 Fe1 C2 C1 -40.1(5)
C26 Fe1 C2 C1 -157.34(19)
C23 Fe1 C2 C1 -73.3(2)
C25 Fe1 C2 C1 167.9(3)
C22 Fe1 C2 C1 -114.8(2)
C3 Fe1 C2 C1 119.5(3)
C5 Fe1 C2 C6 156.5(3)
C4 Fe1 C2 C6 -159.5(3)
C24 Fe1 C2 C6 78.2(6)
C26 Fe1 C2 C6 -39.1(3)
C23 Fe1 C2 C6 45.0(4)
C25 Fe1 C2 C6 -73.9(5)
C22 Fe1 C2 C6 3.5(3)
C1 Fe1 C2 C6 118.3(3)
C3 Fe1 C2 C6 -122.3(4)
C1 C2 C3 C4 -0.4(4)
C6 C2 C3 C4 -172.9(3)
Fe1 C2 C3 C4 58.8(2)
C1 C2 C3 Fe1 -59.1(2)
C6 C2 C3 Fe1 128.3(3)
C5 Fe1 C3 C4 -37.7(2)
C24 Fe1 C3 C4 45.4(5)
C26 Fe1 C3 C4 124.3(2)
C23 Fe1 C3 C4 -158.2(5)
C25 Fe1 C3 C4 81.0(3)
C22 Fe1 C3 C4 166.2(2)
C1 Fe1 C3 C4 -81.8(2)
C2 Fe1 C3 C4 -119.6(3)
C5 Fe1 C3 C2 81.9(2)
C4 Fe1 C3 C2 119.6(3)
C24 Fe1 C3 C2 165.0(4)
C26 Fe1 C3 C2 -116.1(2)
C23 Fe1 C3 C2 -38.6(6)
C25 Fe1 C3 C2 -159.4(2)
C22 Fe1 C3 C2 -74.2(2)
C1 Fe1 C3 C2 37.81(18)
C2 C3 C4 C5 0.2(4)
Fe1 C3 C4 C5 59.2(2)
C2 C3 C4 Fe1 -59.1(2)
C5 Fe1 C4 C3 119.6(3)
C24 Fe1 C4 C3 -160.0(2)
C26 Fe1 C4 C3 -76.2(3)
C23 Fe1 C4 C3 165.5(3)
C25 Fe1 C4 C3 -117.7(2)
C22 Fe1 C4 C3 -42.8(6)
C1 Fe1 C4 C3 81.7(2)
C2 Fe1 C4 C3 37.5(2)
C24 Fe1 C4 C5 80.4(3)
C26 Fe1 C4 C5 164.3(2)
C23 Fe1 C4 C5 45.9(4)
C25 Fe1 C4 C5 122.7(2)
C22 Fe1 C4 C5 -162.4(5)
C1 Fe1 C4 C5 -37.86(19)
C2 Fe1 C4 C5 -82.1(2)
C3 Fe1 C4 C5 -119.6(3)
C3 C4 C5 C1 0.1(4)
Fe1 C4 C5 C1 60.0(2)
C3 C4 C5 Fe1 -59.9(2)
C2 C1 C5 C4 -0.3(3)
C15 C1 C5 C4 177.8(3)
Fe1 C1 C5 C4 -59.7(2)
C2 C1 C5 Fe1 59.4(2)
C15 C1 C5 Fe1 -122.5(3)
C24 Fe1 C5 C4 -117.4(2)
C26 Fe1 C5 C4 -47.9(6)
C23 Fe1 C5 C4 -159.3(2)
C25 Fe1 C5 C4 -77.0(3)
C22 Fe1 C5 C4 168.6(3)
C1 Fe1 C5 C4 119.2(3)
C2 Fe1 C5 C4 80.9(2)
C3 Fe1 C5 C4 37.2(2)
C4 Fe1 C5 C1 -119.2(3)
C24 Fe1 C5 C1 123.4(2)
C26 Fe1 C5 C1 -167.1(5)
C23 Fe1 C5 C1 81.5(2)
C25 Fe1 C5 C1 163.8(2)
C22 Fe1 C5 C1 49.4(4)
C2 Fe1 C5 C1 -38.28(17)
C3 Fe1 C5 C1 -82.0(2)
C3 C2 C6 C7 -40.5(4)
C1 C2 C6 C7 148.1(3)
Fe1 C2 C6 C7 55.4(4)
C3 C2 C6 P1 83.6(3)
C1 C2 C6 P1 -87.8(3)
Fe1 C2 C6 P1 179.52(18)
C16 P1 C6 C2 143.3(2)
C8 P1 C6 C2 30.6(2)
B1 P1 C6 C2 -90.4(3)
C16 P1 C6 C7 -91.5(3)
C8 P1 C6 C7 155.8(2)
B1 P1 C6 C7 34.8(3)
C16 P1 C8 C10 -38.0(2)
C6 P1 C8 C10 72.8(2)
B1 P1 C8 C10 -165.2(2)
C16 P1 C8 C9 91.5(3)
C6 P1 C8 C9 -157.8(2)
B1 P1 C8 C9 -35.8(3)
C9 C8 C10 C11 -24.4(4)
P1 C8 C10 C11 104.3(3)
C9 C8 C10 C14 156.4(3)
P1 C8 C10 C14 -74.8(3)
C9 C8 C10 Fe2 64.8(3)
P1 C8 C10 Fe2 -166.50(15)
C13 Fe2 C10 C11 -80.7(2)
C30 Fe2 C10 C11 178.0(2)
C12 Fe2 C10 C11 -36.93(19)
C31 Fe2 C10 C11 138.8(2)
C14 Fe2 C10 C11 -119.0(2)
C27 Fe2 C10 C11 95.4(2)
C28 Fe2 C10 C11 59.2(3)
C13 Fe2 C10 C14 38.21(17)
C30 Fe2 C10 C14 -63.1(2)
C12 Fe2 C10 C14 82.03(18)
C31 Fe2 C10 C14 -102.27(19)
C27 Fe2 C10 C14 -145.68(18)
C28 Fe2 C10 C14 178.2(2)
C11 Fe2 C10 C14 119.0(2)
C13 Fe2 C10 C8 161.0(3)
C30 Fe2 C10 C8 59.7(3)
C12 Fe2 C10 C8 -155.2(3)
C31 Fe2 C10 C8 20.5(3)
C14 Fe2 C10 C8 122.8(3)
C27 Fe2 C10 C8 -22.9(3)
C28 Fe2 C10 C8 -59.0(4)
C11 Fe2 C10 C8 -118.2(3)
C14 C10 C11 C12 0.3(3)
C8 C10 C11 C12 -179.0(3)
Fe2 C10 C11 C12 58.9(2)
C14 C10 C11 Fe2 -58.60(19)
C8 C10 C11 Fe2 122.1(3)
C13 Fe2 C11 C12 -37.86(19)
C31 Fe2 C11 C12 176.3(2)
C29 Fe2 C11 C12 55.7(3)
C14 Fe2 C11 C12 -82.0(2)
C27 Fe2 C11 C12 136.7(2)
C28 Fe2 C11 C12 92.9(2)
C10 Fe2 C11 C12 -120.2(3)
C13 Fe2 C11 C10 82.30(19)
C12 Fe2 C11 C10 120.2(3)
C31 Fe2 C11 C10 -63.6(3)
C29 Fe2 C11 C10 175.8(2)
C14 Fe2 C11 C10 38.11(17)
C27 Fe2 C11 C10 -103.1(2)
C28 Fe2 C11 C10 -146.95(19)
C10 C11 C12 C13 -0.3(4)
Fe2 C11 C12 C13 58.9(2)
C10 C11 C12 Fe2 -59.2(2)
C13 Fe2 C12 C11 119.1(3)
C30 Fe2 C12 C11 175.1(2)
C29 Fe2 C12 C11 -147.85(19)
C14 Fe2 C12 C11 81.60(19)
C27 Fe2 C12 C11 -66.8(3)
C28 Fe2 C12 C11 -105.1(2)
C10 Fe2 C12 C11 37.35(18)
C30 Fe2 C12 C13 56.0(3)
C29 Fe2 C12 C13 93.1(2)
C14 Fe2 C12 C13 -37.50(17)
C27 Fe2 C12 C13 174.1(2)
C28 Fe2 C12 C13 135.85(19)
C11 Fe2 C12 C13 -119.1(3)
C10 Fe2 C12 C13 -81.75(18)
C11 C12 C13 C14 0.2(3)
Fe2 C12 C13 C14 59.8(2)
C11 C12 C13 Fe2 -59.6(2)
C30 Fe2 C13 C12 -147.2(2)
C31 Fe2 C13 C12 177.4(2)
C29 Fe2 C13 C12 -103.7(2)
C14 Fe2 C13 C12 119.9(3)
C28 Fe2 C13 C12 -67.0(3)
C11 Fe2 C13 C12 37.54(18)
C10 Fe2 C13 C12 81.57(19)
C30 Fe2 C13 C14 92.8(2)
C12 Fe2 C13 C14 -119.9(3)
C31 Fe2 C13 C14 57.4(3)
C29 Fe2 C13 C14 136.34(19)
C28 Fe2 C13 C14 173.06(19)
C11 Fe2 C13 C14 -82.39(18)
C10 Fe2 C13 C14 -38.36(16)
C12 C13 C14 C10 0.0(3)
Fe2 C13 C14 C10 59.82(18)
C12 C13 C14 C15 178.7(3)
Fe2 C13 C14 C15 -121.5(3)
C12 C13 C14 Fe2 -59.8(2)
C11 C10 C14 C13 -0.2(3)
C8 C10 C14 C13 179.1(3)
Fe2 C10 C14 C13 -58.96(18)
C11 C10 C14 C15 -178.8(3)
C8 C10 C14 C15 0.5(5)
Fe2 C10 C14 C15 122.5(3)
C11 C10 C14 Fe2 58.79(19)
C8 C10 C14 Fe2 -122.0(3)
C30 Fe2 C14 C13 -103.3(2)
C12 Fe2 C14 C13 37.25(18)
C31 Fe2 C14 C13 -146.7(2)
C29 Fe2 C14 C13 -65.6(3)
C27 Fe2 C14 C13 179.1(2)
C11 Fe2 C14 C13 80.6(2)
C10 Fe2 C14 C13 118.5(2)
C13 Fe2 C14 C10 -118.5(2)
C30 Fe2 C14 C10 138.21(19)
C12 Fe2 C14 C10 -81.20(18)
C31 Fe2 C14 C10 94.9(2)
C29 Fe2 C14 C10 176.0(2)
C27 Fe2 C14 C10 60.6(3)
C11 Fe2 C14 C10 -37.83(17)
C13 Fe2 C14 C15 115.7(3)
C30 Fe2 C14 C15 12.4(3)
C12 Fe2 C14 C15 152.9(3)
C31 Fe2 C14 C15 -31.0(3)
C29 Fe2 C14 C15 50.1(3)
C27 Fe2 C14 C15 -65.2(3)
C11 Fe2 C14 C15 -163.7(3)
C10 Fe2 C14 C15 -125.8(3)
C5 C1 C15 C14 -100.0(3)
C2 C1 C15 C14 77.7(3)
Fe1 C1 C15 C14 167.7(2)
C13 C14 C15 C1 163.7(3)
C10 C14 C15 C1 -18.0(4)
Fe2 C14 C15 C1 76.7(3)
C8 P1 C16 C17 -71.2(3)
C6 P1 C16 C17 177.9(3)
B1 P1 C16 C17 53.4(3)
C8 P1 C16 C21 162.0(3)
C6 P1 C16 C21 51.2(3)
B1 P1 C16 C21 -73.3(3)
C21 C16 C17 C18 -52.2(5)
P1 C16 C17 C18 -179.9(3)
C16 C17 C18 C19 55.6(5)
C17 C18 C19 C20 -59.2(5)
C18 C19 C20 C21 59.4(5)
C17 C16 C21 C20 54.0(5)
P1 C16 C21 C20 -178.6(3)
C19 C20 C21 C16 -57.8(5)
C5 Fe1 C22 C26 164.4(3)
C4 Fe1 C22 C26 -42.9(6)
C24 Fe1 C22 C26 81.3(3)
C23 Fe1 C22 C26 118.9(3)
C25 Fe1 C22 C26 37.9(3)
C1 Fe1 C22 C26 -160.6(2)
C2 Fe1 C22 C26 -117.3(2)
C3 Fe1 C22 C26 -76.1(3)
C5 Fe1 C22 C23 45.5(4)
C4 Fe1 C22 C23 -161.8(5)
C24 Fe1 C22 C23 -37.5(2)
C26 Fe1 C22 C23 -118.9(3)
C25 Fe1 C22 C23 -81.0(3)
C1 Fe1 C22 C23 80.5(3)
C2 Fe1 C22 C23 123.8(2)
C3 Fe1 C22 C23 165.0(2)
C26 C22 C23 C24 0.1(4)
Fe1 C22 C23 C24 59.5(3)
C26 C22 C23 Fe1 -59.5(2)
C5 Fe1 C23 C24 81.5(3)
C4 Fe1 C23 C24 48.9(5)
C26 Fe1 C23 C24 -81.4(3)
C25 Fe1 C23 C24 -37.3(3)
C22 Fe1 C23 C24 -119.2(4)
C1 Fe1 C23 C24 124.0(3)
C2 Fe1 C23 C24 164.9(2)
C3 Fe1 C23 C24 -165.2(5)
C5 Fe1 C23 C22 -159.3(2)
C4 Fe1 C23 C22 168.1(3)
C24 Fe1 C23 C22 119.2(4)
C26 Fe1 C23 C22 37.8(2)
C25 Fe1 C23 C22 81.9(3)
C1 Fe1 C23 C22 -116.8(2)
C2 Fe1 C23 C22 -75.9(3)
C3 Fe1 C23 C22 -46.0(6)
C22 C23 C24 C25 0.1(4)
Fe1 C23 C24 C25 59.7(3)
C22 C23 C24 Fe1 -59.6(2)
C5 Fe1 C24 C25 124.7(3)
C4 Fe1 C24 C25 82.4(3)
C26 Fe1 C24 C25 -38.1(3)
C23 Fe1 C24 C25 -119.6(4)
C22 Fe1 C24 C25 -81.9(3)
C1 Fe1 C24 C25 166.1(2)
C2 Fe1 C24 C25 -163.1(4)
C3 Fe1 C24 C25 50.2(5)
C5 Fe1 C24 C23 -115.8(3)
C4 Fe1 C24 C23 -158.0(3)
C26 Fe1 C24 C23 81.5(3)
C25 Fe1 C24 C23 119.6(4)
C22 Fe1 C24 C23 37.7(2)
C1 Fe1 C24 C23 -74.3(3)
C2 Fe1 C24 C23 -43.6(6)
C3 Fe1 C24 C23 169.8(3)
C23 C24 C25 C26 -0.2(4)
Fe1 C24 C25 C26 59.4(3)
C23 C24 C25 Fe1 -59.6(3)
C5 Fe1 C25 C24 -73.8(3)
C4 Fe1 C25 C24 -115.9(3)
C26 Fe1 C25 C24 118.8(4)
C23 Fe1 C25 C24 37.4(3)
C22 Fe1 C25 C24 81.2(3)
C1 Fe1 C25 C24 -38.6(6)
C2 Fe1 C25 C24 167.1(3)
C3 Fe1 C25 C24 -158.1(2)
C5 Fe1 C25 C26 167.3(2)
C4 Fe1 C25 C26 125.3(3)
C24 Fe1 C25 C26 -118.8(4)
C23 Fe1 C25 C26 -81.4(3)
C22 Fe1 C25 C26 -37.7(3)
C1 Fe1 C25 C26 -157.4(4)
C2 Fe1 C25 C26 48.3(5)
C3 Fe1 C25 C26 83.1(3)
C23 C22 C26 C25 -0.2(4)
Fe1 C22 C26 C25 -59.6(3)
C23 C22 C26 Fe1 59.5(2)
C24 C25 C26 C22 0.2(4)
Fe1 C25 C26 C22 59.7(2)
C24 C25 C26 Fe1 -59.5(3)
C5 Fe1 C26 C22 -156.8(5)
C4 Fe1 C26 C22 166.2(2)
C24 Fe1 C26 C22 -81.5(3)
C23 Fe1 C26 C22 -37.8(2)
C25 Fe1 C26 C22 -119.0(4)
C1 Fe1 C26 C22 43.9(5)
C2 Fe1 C26 C22 81.4(3)
C3 Fe1 C26 C22 124.5(2)
C5 Fe1 C26 C25 -37.8(7)
C4 Fe1 C26 C25 -74.8(3)
C24 Fe1 C26 C25 37.6(3)
C23 Fe1 C26 C25 81.2(3)
C22 Fe1 C26 C25 119.0(4)
C1 Fe1 C26 C25 162.9(3)
C2 Fe1 C26 C25 -159.5(2)
C3 Fe1 C26 C25 -116.5(3)
C30 Fe2 C27 C28 81.0(2)
C12 Fe2 C27 C28 -63.9(3)
C31 Fe2 C27 C28 119.1(3)
C29 Fe2 C27 C28 36.9(2)
C14 Fe2 C27 C28 172.5(2)
C11 Fe2 C27 C28 -103.8(2)
C10 Fe2 C27 C28 -148.4(2)
C30 Fe2 C27 C31 -38.1(2)
C12 Fe2 C27 C31 176.9(2)
C29 Fe2 C27 C31 -82.2(2)
C14 Fe2 C27 C31 53.3(3)
C28 Fe2 C27 C31 -119.1(3)
C11 Fe2 C27 C31 137.1(2)
C10 Fe2 C27 C31 92.5(2)
C31 C27 C28 C29 0.0(4)
Fe2 C27 C28 C29 -59.5(2)
C31 C27 C28 Fe2 59.5(2)
C13 Fe2 C28 C29 -62.2(3)
C30 Fe2 C28 C29 37.9(2)
C12 Fe2 C28 C29 -102.1(2)
C31 Fe2 C28 C29 82.0(2)
C27 Fe2 C28 C29 119.6(3)
C11 Fe2 C28 C29 -145.9(2)
C10 Fe2 C28 C29 175.7(2)
C13 Fe2 C28 C27 178.2(2)
C30 Fe2 C28 C27 -81.6(2)
C12 Fe2 C28 C27 138.3(2)
C31 Fe2 C28 C27 -37.6(2)
C29 Fe2 C28 C27 -119.6(3)
C11 Fe2 C28 C27 94.5(2)
C10 Fe2 C28 C27 56.1(3)
C27 C28 C29 C30 0.3(4)
Fe2 C28 C29 C30 -59.2(2)
C27 C28 C29 Fe2 59.5(2)
C13 Fe2 C29 C28 138.4(2)
C30 Fe2 C29 C28 -119.2(3)
C12 Fe2 C29 C28 94.7(2)
C31 Fe2 C29 C28 -81.0(2)
C14 Fe2 C29 C28 177.7(2)
C27 Fe2 C29 C28 -37.4(2)
C11 Fe2 C29 C28 59.1(3)
C13 Fe2 C29 C30 -102.4(2)
C12 Fe2 C29 C30 -146.1(2)
C31 Fe2 C29 C30 38.2(2)
C14 Fe2 C29 C30 -63.1(3)
C27 Fe2 C29 C30 81.8(2)
C28 Fe2 C29 C30 119.2(3)
C11 Fe2 C29 C30 178.3(2)
C28 C29 C30 C31 -0.5(4)
Fe2 C29 C30 C31 -60.4(2)
C28 C29 C30 Fe2 59.9(2)
C13 Fe2 C30 C31 -147.7(2)
C12 Fe2 C30 C31 176.5(2)
C29 Fe2 C30 C31 118.3(3)
C14 Fe2 C30 C31 -104.0(2)
C27 Fe2 C30 C31 37.8(2)
C28 Fe2 C30 C31 81.3(2)
C10 Fe2 C30 C31 -65.7(3)
C13 Fe2 C30 C29 94.0(2)
C12 Fe2 C30 C29 58.2(3)
C31 Fe2 C30 C29 -118.3(3)
C14 Fe2 C30 C29 137.7(2)
C27 Fe2 C30 C29 -80.5(2)
C28 Fe2 C30 C29 -37.0(2)
C10 Fe2 C30 C29 175.97(19)
C28 C27 C31 C30 -0.3(4)
Fe2 C27 C31 C30 59.4(2)
C28 C27 C31 Fe2 -59.7(2)
C29 C30 C31 C27 0.5(4)
Fe2 C30 C31 C27 -60.0(2)
C29 C30 C31 Fe2 60.5(2)
C13 Fe2 C31 C27 173.9(2)
C30 Fe2 C31 C27 118.6(3)
C29 Fe2 C31 C27 80.4(2)
C14 Fe2 C31 C27 -149.2(2)
C28 Fe2 C31 C27 37.5(2)
C11 Fe2 C31 C27 -66.3(3)
C10 Fe2 C31 C27 -104.9(2)
C13 Fe2 C31 C30 55.3(3)
C29 Fe2 C31 C30 -38.2(2)
C14 Fe2 C31 C30 92.2(2)
C27 Fe2 C31 C30 -118.6(3)
C28 Fe2 C31 C30 -81.1(2)
C11 Fe2 C31 C30 175.1(2)
C10 Fe2 C31 C30 136.5(2)
C62 Fe4 C32 C36 -111.0(2)
C58 Fe4 C32 C36 -153.2(2)
C35 Fe4 C32 C36 37.17(18)
C34 Fe4 C32 C36 81.21(19)
C59 Fe4 C32 C36 177.2(3)
C33 Fe4 C32 C36 118.9(2)
C61 Fe4 C32 C36 -72.4(2)
C60 Fe4 C32 C36 -52.7(6)
C62 Fe4 C32 C33 130.12(19)
C58 Fe4 C32 C33 87.94(19)
C36 Fe4 C32 C33 -118.9(2)
C35 Fe4 C32 C33 -81.74(18)
C34 Fe4 C32 C33 -37.69(16)
C59 Fe4 C32 C33 58.3(3)
C61 Fe4 C32 C33 168.69(19)
C60 Fe4 C32 C33 -171.6(5)
C62 Fe4 C32 C46 11.8(3)
C58 Fe4 C32 C46 -30.4(3)
C36 Fe4 C32 C46 122.8(3)
C35 Fe4 C32 C46 159.9(3)
C34 Fe4 C32 C46 -156.0(3)
C59 Fe4 C32 C46 -60.1(4)
C33 Fe4 C32 C46 -118.3(3)
C61 Fe4 C32 C46 50.4(3)
C60 Fe4 C32 C46 70.1(6)
C36 C32 C33 C34 0.5(3)
C46 C32 C33 C34 -179.2(2)
Fe4 C32 C33 C34 59.43(18)
C36 C32 C33 C37 177.4(2)
C46 C32 C33 C37 -2.3(4)
Fe4 C32 C33 C37 -123.7(2)
C36 C32 C33 Fe4 -58.91(18)
C46 C32 C33 Fe4 121.4(2)
C62 Fe4 C33 C34 172.45(19)
C58 Fe4 C33 C34 131.52(19)
C36 Fe4 C33 C34 -81.28(18)
C35 Fe4 C33 C34 -37.68(17)
C59 Fe4 C33 C34 89.0(2)
C61 Fe4 C33 C34 -156.8(5)
C32 Fe4 C33 C34 -119.1(2)
C60 Fe4 C33 C34 56.1(3)
C62 Fe4 C33 C32 -68.5(2)
C58 Fe4 C33 C32 -109.40(19)
C36 Fe4 C33 C32 37.81(16)
C35 Fe4 C33 C32 81.40(17)
C34 Fe4 C33 C32 119.1(2)
C59 Fe4 C33 C32 -151.91(17)
C61 Fe4 C33 C32 -37.7(6)
C60 Fe4 C33 C32 175.2(3)
C62 Fe4 C33 C37 50.2(3)
C58 Fe4 C33 C37 9.3(3)
C36 Fe4 C33 C37 156.5(3)
C35 Fe4 C33 C37 -159.9(3)
C34 Fe4 C33 C37 -122.2(3)
C59 Fe4 C33 C37 -33.2(3)
C61 Fe4 C33 C37 81.0(6)
C32 Fe4 C33 C37 118.7(3)
C60 Fe4 C33 C37 -66.1(4)
C32 C33 C34 C35 -0.5(3)
C37 C33 C34 C35 -177.3(2)
Fe4 C33 C34 C35 59.03(19)
C32 C33 C34 Fe4 -59.52(18)
C37 C33 C34 Fe4 123.7(3)
C62 Fe4 C34 C33 -27.8(7)
C58 Fe4 C34 C33 -69.0(2)
C36 Fe4 C34 C33 81.86(17)
C35 Fe4 C34 C33 119.5(2)
C59 Fe4 C34 C33 -111.08(19)
C61 Fe4 C34 C33 167.3(3)
C32 Fe4 C34 C33 37.99(15)
C60 Fe4 C34 C33 -154.43(18)
C62 Fe4 C34 C35 -147.3(6)
C58 Fe4 C34 C35 171.5(2)
C36 Fe4 C34 C35 -37.64(17)
C59 Fe4 C34 C35 129.42(19)
C33 Fe4 C34 C35 -119.5(2)
C61 Fe4 C34 C35 47.8(3)
C32 Fe4 C34 C35 -81.51(18)
C60 Fe4 C34 C35 86.1(2)
C33 C34 C35 C36 0.3(3)
Fe4 C34 C35 C36 59.5(2)
C33 C34 C35 Fe4 -59.20(19)
C62 Fe4 C35 C36 47.4(3)
C58 Fe4 C35 C36 -156.7(7)
C34 Fe4 C35 C36 -119.0(2)
C59 Fe4 C35 C36 167.05(19)
C33 Fe4 C35 C36 -81.52(18)
C61 Fe4 C35 C36 83.7(2)
C32 Fe4 C35 C36 -37.36(16)
C60 Fe4 C35 C36 126.8(2)
C62 Fe4 C35 C34 166.4(3)
C58 Fe4 C35 C34 -37.7(8)
C36 Fe4 C35 C34 119.0(2)
C59 Fe4 C35 C34 -73.9(2)
C33 Fe4 C35 C34 37.49(16)
C61 Fe4 C35 C34 -157.26(19)
C32 Fe4 C35 C34 81.65(17)
C60 Fe4 C35 C34 -114.19(19)
C34 C35 C36 C32 0.0(3)
Fe4 C35 C36 C32 59.5(2)
C34 C35 C36 Fe4 -59.5(2)
C33 C32 C36 C35 -0.3(3)
C46 C32 C36 C35 179.4(3)
Fe4 C32 C36 C35 -59.3(2)
C33 C32 C36 Fe4 58.98(18)
C46 C32 C36 Fe4 -121.3(3)
C62 Fe4 C36 C35 -155.4(2)
C58 Fe4 C36 C35 171.8(2)
C34 Fe4 C36 C35 38.00(17)
C59 Fe4 C36 C35 -53.5(7)
C33 Fe4 C36 C35 81.86(19)
C61 Fe4 C36 C35 -113.3(2)
C32 Fe4 C36 C35 119.9(2)
C60 Fe4 C36 C35 -75.3(2)
C62 Fe4 C36 C32 84.6(2)
C58 Fe4 C36 C32 51.9(3)
C35 Fe4 C36 C32 -119.9(2)
C34 Fe4 C36 C32 -81.94(18)
C59 Fe4 C36 C32 -173.5(6)
C33 Fe4 C36 C32 -38.08(16)
C61 Fe4 C36 C32 126.8(2)
C60 Fe4 C36 C32 164.80(19)
C34 C33 C37 C38 -36.3(4)
C32 C33 C37 C38 147.4(3)
Fe4 C33 C37 C38 56.6(3)
C34 C33 C37 P2 88.3(3)
C32 C33 C37 P2 -88.0(3)
Fe4 C33 C37 P2 -178.74(14)
C47 P2 C37 C33 142.58(19)
C39 P2 C37 C33 29.1(2)
B2 P2 C37 C33 -91.9(2)
C47 P2 C37 C38 -92.1(2)
C39 P2 C37 C38 154.4(2)
B2 P2 C37 C38 33.4(3)
C47 P2 C39 C41 -38.5(2)
C37 P2 C39 C41 72.8(2)
B2 P2 C39 C41 -165.6(2)
C47 P2 C39 C40 91.2(2)
C37 P2 C39 C40 -157.6(2)
B2 P2 C39 C40 -36.0(3)
C40 C39 C41 C42 -22.9(4)
P2 C39 C41 C42 106.1(3)
C40 C39 C41 C45 156.1(3)
P2 C39 C41 C45 -75.0(3)
C40 C39 C41 Fe3 64.7(3)
P2 C39 C41 Fe3 -166.35(14)
C57 Fe3 C41 C42 167.0(2)
C53 Fe3 C41 C42 125.1(2)
C43 Fe3 C41 C42 -36.83(19)
C44 Fe3 C41 C42 -80.3(2)
C56 Fe3 C41 C42 -158.9(4)
C45 Fe3 C41 C42 -118.4(2)
C55 Fe3 C41 C42 49.9(4)
C54 Fe3 C41 C42 82.6(2)
C57 Fe3 C41 C45 -74.6(2)
C53 Fe3 C41 C45 -116.52(19)
C43 Fe3 C41 C45 81.57(18)
C44 Fe3 C41 C45 38.08(17)
C56 Fe3 C41 C45 -40.5(5)
C42 Fe3 C41 C45 118.4(2)
C55 Fe3 C41 C45 168.3(3)
C54 Fe3 C41 C45 -159.04(18)
C57 Fe3 C41 C39 49.4(3)
C53 Fe3 C41 C39 7.5(3)
C43 Fe3 C41 C39 -154.4(3)
C44 Fe3 C41 C39 162.1(3)
C56 Fe3 C41 C39 83.5(5)
C42 Fe3 C41 C39 -117.6(3)
C45 Fe3 C41 C39 124.0(3)
C55 Fe3 C41 C39 -67.8(4)
C54 Fe3 C41 C39 -35.0(3)
C45 C41 C42 C43 -0.3(3)
C39 C41 C42 C43 178.8(3)
Fe3 C41 C42 C43 58.7(2)
C45 C41 C42 Fe3 -59.09(18)
C39 C41 C42 Fe3 120.0(3)
C57 Fe3 C42 C43 -158.9(4)
C53 Fe3 C42 C43 164.6(2)
C44 Fe3 C42 C43 -37.68(19)
C56 Fe3 C42 C43 42.3(4)
C45 Fe3 C42 C43 -81.9(2)
C55 Fe3 C42 C43 79.8(2)
C54 Fe3 C42 C43 122.0(2)
C41 Fe3 C42 C43 -120.3(3)
C57 Fe3 C42 C41 -38.6(5)
C53 Fe3 C42 C41 -75.1(2)
C43 Fe3 C42 C41 120.3(3)
C44 Fe3 C42 C41 82.59(19)
C56 Fe3 C42 C41 162.6(3)
C45 Fe3 C42 C41 38.42(17)
C55 Fe3 C42 C41 -159.93(19)
C54 Fe3 C42 C41 -117.7(2)
C41 C42 C43 C44 0.7(3)
Fe3 C42 C43 C44 59.6(2)
C41 C42 C43 Fe3 -58.9(2)
C57 Fe3 C43 C44 46.1(4)
C53 Fe3 C43 C44 -165.2(4)
C56 Fe3 C43 C44 79.2(2)
C42 Fe3 C43 C44 -119.1(3)
C45 Fe3 C43 C44 -37.27(18)
C55 Fe3 C43 C44 121.9(2)
C54 Fe3 C43 C44 162.4(2)
C41 Fe3 C43 C44 -81.60(19)
C57 Fe3 C43 C42 165.2(3)
C53 Fe3 C43 C42 -46.1(5)
C44 Fe3 C43 C42 119.1(3)
C56 Fe3 C43 C42 -161.67(19)
C45 Fe3 C43 C42 81.87(19)
C55 Fe3 C43 C42 -119.0(2)
C54 Fe3 C43 C42 -78.4(2)
C41 Fe3 C43 C42 37.54(18)
C42 C43 C44 C45 -0.9(4)
Fe3 C43 C44 C45 58.9(2)
C42 C43 C44 Fe3 -59.8(2)
C57 Fe3 C44 C43 -159.51(19)
C53 Fe3 C44 C43 169.3(3)
C56 Fe3 C44 C43 -117.9(2)
C42 Fe3 C44 C43 37.64(18)
C45 Fe3 C44 C43 120.4(3)
C55 Fe3 C44 C43 -77.4(2)
C54 Fe3 C44 C43 -48.8(5)
C41 Fe3 C44 C43 82.10(19)
C57 Fe3 C44 C45 80.0(2)
C53 Fe3 C44 C45 48.9(4)
C43 Fe3 C44 C45 -120.4(3)
C56 Fe3 C44 C45 121.65(19)
C42 Fe3 C44 C45 -82.80(19)
C55 Fe3 C44 C45 162.17(18)
C54 Fe3 C44 C45 -169.2(4)
C41 Fe3 C44 C45 -38.34(17)
C43 C44 C45 C41 0.6(3)
Fe3 C44 C45 C41 59.51(19)
C43 C44 C45 C46 177.7(3)
Fe3 C44 C45 C46 -123.5(3)
C43 C44 C45 Fe3 -58.9(2)
C42 C41 C45 C44 -0.2(3)
C39 C41 C45 C44 -179.2(3)
Fe3 C41 C45 C44 -59.2(2)
C42 C41 C45 C46 -176.9(3)
C39 C41 C45 C46 4.1(5)
Fe3 C41 C45 C46 124.1(3)
C42 C41 C45 Fe3 59.05(18)
C39 C41 C45 Fe3 -120.0(3)
C57 Fe3 C45 C44 -117.4(2)
C53 Fe3 C45 C44 -159.0(2)
C43 Fe3 C45 C44 36.83(19)
C56 Fe3 C45 C44 -76.3(2)
C42 Fe3 C45 C44 80.3(2)
C55 Fe3 C45 C44 -48.2(4)
C54 Fe3 C45 C44 170.8(3)
C41 Fe3 C45 C44 118.6(2)
C57 Fe3 C45 C41 123.98(19)
C53 Fe3 C45 C41 82.3(2)
C43 Fe3 C45 C41 -81.82(18)
C44 Fe3 C45 C41 -118.6(2)
C56 Fe3 C45 C41 165.01(18)
C42 Fe3 C45 C41 -38.38(16)
C55 Fe3 C45 C41 -166.9(4)
C54 Fe3 C45 C41 52.1(4)
C57 Fe3 C45 C46 -2.4(3)
C53 Fe3 C45 C46 -44.1(3)
C43 Fe3 C45 C46 151.8(3)
C44 Fe3 C45 C46 114.9(3)
C56 Fe3 C45 C46 38.6(3)
C42 Fe3 C45 C46 -164.8(3)
C55 Fe3 C45 C46 66.7(5)
C54 Fe3 C45 C46 -74.3(4)
C41 Fe3 C45 C46 -126.4(3)
C36 C32 C46 C45 -102.7(3)
C33 C32 C46 C45 77.0(3)
Fe4 C32 C46 C45 165.90(19)
C44 C45 C46 C32 161.5(3)
C41 C45 C46 C32 -22.2(4)
Fe3 C45 C46 C32 73.6(3)
C39 P2 C47 C52 167.0(2)
C37 P2 C47 C52 55.8(2)
B2 P2 C47 C52 -68.0(3)
C39 P2 C47 C48 -69.0(2)
C37 P2 C47 C48 179.8(2)
B2 P2 C47 C48 56.0(3)
C52 C47 C48 C49 -54.1(4)
P2 C47 C48 C49 -179.1(2)
C47 C48 C49 C50 55.5(4)
C48 C49 C50 C51 -56.4(4)
C49 C50 C51 C52 56.9(4)
C48 C47 C52 C51 54.6(4)
P2 C47 C52 C51 179.8(2)
C50 C51 C52 C47 -57.1(4)
C43 Fe3 C53 C57 -160.4(4)
C44 Fe3 C53 C57 43.6(4)
C56 Fe3 C53 C57 -37.40(19)
C42 Fe3 C53 C57 164.16(19)
C45 Fe3 C53 C57 78.7(2)
C55 Fe3 C53 C57 -81.3(2)
C54 Fe3 C53 C57 -118.4(3)
C41 Fe3 C53 C57 122.1(2)
C57 Fe3 C53 C54 118.4(3)
C43 Fe3 C53 C54 -42.0(5)
C44 Fe3 C53 C54 162.0(3)
C56 Fe3 C53 C54 81.0(2)
C42 Fe3 C53 C54 -77.4(2)
C45 Fe3 C53 C54 -162.9(2)
C55 Fe3 C53 C54 37.2(2)
C41 Fe3 C53 C54 -119.5(2)
C57 C53 C54 C55 0.1(4)
Fe3 C53 C54 C55 -59.6(2)
C57 C53 C54 Fe3 59.7(2)
C57 Fe3 C54 C55 81.0(2)
C53 Fe3 C54 C55 119.1(3)
C43 Fe3 C54 C55 -75.0(3)
C44 Fe3 C54 C55 -38.3(5)
C56 Fe3 C54 C55 37.2(2)
C42 Fe3 C54 C55 -117.4(2)
C45 Fe3 C54 C55 160.5(3)
C41 Fe3 C54 C55 -161.31(19)
C57 Fe3 C54 C53 -38.1(2)
C43 Fe3 C54 C53 165.9(2)
C44 Fe3 C54 C53 -157.3(4)
C56 Fe3 C54 C53 -81.8(2)
C42 Fe3 C54 C53 123.5(2)
C45 Fe3 C54 C53 41.4(4)
C55 Fe3 C54 C53 -119.1(3)
C41 Fe3 C54 C53 79.6(2)
C53 C54 C55 C56 0.2(4)
Fe3 C54 C55 C56 -58.8(2)
C53 C54 C55 Fe3 59.1(2)
C57 Fe3 C55 C54 -82.1(2)
C53 Fe3 C55 C54 -38.1(2)
C43 Fe3 C55 C54 124.0(2)
C44 Fe3 C55 C54 165.8(2)
C56 Fe3 C55 C54 -120.3(3)
C42 Fe3 C55 C54 81.9(2)
C45 Fe3 C55 C54 -158.0(3)
C41 Fe3 C55 C54 45.3(5)
C57 Fe3 C55 C56 38.2(2)
C53 Fe3 C55 C56 82.3(2)
C43 Fe3 C55 C56 -115.6(2)
C44 Fe3 C55 C56 -73.8(3)
C42 Fe3 C55 C56 -157.8(2)
C45 Fe3 C55 C56 -37.6(5)
C54 Fe3 C55 C56 120.3(3)
C41 Fe3 C55 C56 165.6(3)
C54 C55 C56 C57 -0.5(4)
Fe3 C55 C56 C57 -59.7(2)
C54 C55 C56 Fe3 59.2(2)
C53 Fe3 C56 C57 37.5(2)
C43 Fe3 C56 C57 -159.3(2)
C44 Fe3 C56 C57 -117.7(2)
C42 Fe3 C56 C57 170.4(3)
C45 Fe3 C56 C57 -76.2(3)
C55 Fe3 C56 C57 118.1(3)
C54 Fe3 C56 C57 81.6(2)
C41 Fe3 C56 C57 -45.6(5)
C57 Fe3 C56 C55 -118.1(3)
C53 Fe3 C56 C55 -80.6(3)
C43 Fe3 C56 C55 82.6(3)
C44 Fe3 C56 C55 124.2(2)
C42 Fe3 C56 C55 52.3(5)
C45 Fe3 C56 C55 165.7(2)
C54 Fe3 C56 C55 -36.5(2)
C41 Fe3 C56 C55 -163.7(4)
C55 C56 C57 C53 0.5(4)
Fe3 C56 C57 C53 -59.5(2)
C55 C56 C57 Fe3 60.1(2)
C54 C53 C57 C56 -0.4(4)
Fe3 C53 C57 C56 59.7(2)
C54 C53 C57 Fe3 -60.1(2)
C53 Fe3 C57 C56 -119.6(3)
C43 Fe3 C57 C56 46.7(4)
C44 Fe3 C57 C56 79.4(2)
C42 Fe3 C57 C56 -167.0(4)
C45 Fe3 C57 C56 121.6(2)
C55 Fe3 C57 C56 -38.3(2)
C54 Fe3 C57 C56 -81.4(2)
C41 Fe3 C57 C56 163.1(2)
C43 Fe3 C57 C53 166.3(3)
C44 Fe3 C57 C53 -161.0(2)
C56 Fe3 C57 C53 119.6(3)
C42 Fe3 C57 C53 -47.4(5)
C45 Fe3 C57 C53 -118.8(2)
C55 Fe3 C57 C53 81.3(2)
C54 Fe3 C57 C53 38.2(2)
C41 Fe3 C57 C53 -77.3(2)
C62 Fe4 C58 C59 118.1(3)
C36 Fe4 C58 C59 166.7(2)
C35 Fe4 C58 C59 -43.3(8)
C34 Fe4 C58 C59 -74.9(3)
C33 Fe4 C58 C59 -114.7(2)
C61 Fe4 C58 C59 80.6(2)
C32 Fe4 C58 C59 -158.4(2)
C60 Fe4 C58 C59 37.4(2)
C36 Fe4 C58 C62 48.6(4)
C35 Fe4 C58 C62 -161.4(7)
C34 Fe4 C58 C62 167.0(2)
C59 Fe4 C58 C62 -118.1(3)
C33 Fe4 C58 C62 127.2(2)
C61 Fe4 C58 C62 -37.5(2)
C32 Fe4 C58 C62 83.5(2)
C60 Fe4 C58 C62 -80.7(2)
C62 C58 C59 C60 0.0(4)
Fe4 C58 C59 C60 -60.1(2)
C62 C58 C59 Fe4 60.1(2)
C62 Fe4 C59 C60 80.5(3)
C58 Fe4 C59 C60 118.8(3)
C36 Fe4 C59 C60 -26.7(7)
C35 Fe4 C59 C60 -70.9(3)
C34 Fe4 C59 C60 -113.4(2)
C33 Fe4 C59 C60 -157.8(2)
C61 Fe4 C59 C60 37.0(2)
C32 Fe4 C59 C60 162.2(3)
C62 Fe4 C59 C58 -38.4(2)
C36 Fe4 C59 C58 -145.5(6)
C35 Fe4 C59 C58 170.3(2)
C34 Fe4 C59 C58 127.8(2)
C33 Fe4 C59 C58 83.4(2)
C61 Fe4 C59 C58 -81.9(2)
C32 Fe4 C59 C58 43.4(4)
C60 Fe4 C59 C58 -118.8(3)
C58 C59 C60 C61 -0.1(4)
Fe4 C59 C60 C61 -59.5(2)
C58 C59 C60 Fe4 59.4(2)
C62 Fe4 C60 C59 -82.1(2)
C58 Fe4 C60 C59 -37.9(2)
C36 Fe4 C60 C59 173.1(2)
C35 Fe4 C60 C59 130.9(2)
C34 Fe4 C60 C59 86.7(2)
C33 Fe4 C60 C59 47.5(4)
C61 Fe4 C60 C59 -119.9(3)
C32 Fe4 C60 C59 -144.9(5)
C62 Fe4 C60 C61 37.8(2)
C58 Fe4 C60 C61 82.0(3)
C36 Fe4 C60 C61 -67.1(3)
C35 Fe4 C60 C61 -109.2(3)
C34 Fe4 C60 C61 -153.4(2)
C59 Fe4 C60 C61 119.9(3)
C33 Fe4 C60 C61 167.3(3)
C32 Fe4 C60 C61 -25.1(6)
C59 C60 C61 C62 0.2(4)
Fe4 C60 C61 C62 -59.1(2)
C59 C60 C61 Fe4 59.3(2)
C62 Fe4 C61 C60 -118.8(3)
C58 Fe4 C61 C60 -80.7(2)
C36 Fe4 C61 C60 131.7(2)
C35 Fe4 C61 C60 89.3(2)
C34 Fe4 C61 C60 56.0(4)
C59 Fe4 C61 C60 -37.0(2)
C33 Fe4 C61 C60 -157.8(4)
C32 Fe4 C61 C60 172.3(2)
C58 Fe4 C61 C62 38.0(2)
C36 Fe4 C61 C62 -109.5(2)
C35 Fe4 C61 C62 -151.9(2)
C34 Fe4 C61 C62 174.8(3)
C59 Fe4 C61 C62 81.8(2)
C33 Fe4 C61 C62 -39.0(6)
C32 Fe4 C61 C62 -69.0(3)
C60 Fe4 C61 C62 118.8(3)
C60 C61 C62 C58 -0.2(4)
Fe4 C61 C62 C58 -60.0(2)
C60 C61 C62 Fe4 59.9(2)
C59 C58 C62 C61 0.1(4)
Fe4 C58 C62 C61 60.8(2)
C59 C58 C62 Fe4 -60.7(2)
C58 Fe4 C62 C61 -118.8(3)
C36 Fe4 C62 C61 86.5(2)
C35 Fe4 C62 C61 54.6(4)
C34 Fe4 C62 C61 -169.2(5)
C59 Fe4 C62 C61 -80.8(2)
C33 Fe4 C62 C61 168.2(2)
C32 Fe4 C62 C61 128.9(2)
C60 Fe4 C62 C61 -37.5(2)
C36 Fe4 C62 C58 -154.7(2)
C35 Fe4 C62 C58 173.4(2)
C34 Fe4 C62 C58 -50.4(7)
C59 Fe4 C62 C58 38.1(2)
C33 Fe4 C62 C58 -73.0(2)
C61 Fe4 C62 C58 118.8(3)
C32 Fe4 C62 C58 -112.3(2)
C60 Fe4 C62 C58 81.3(2)
